data_2204359
loop_
_publ_author_name
'Xiu-Rong Hu'
'Jian-Ming Gu'

_publ_section_title <i>N</i>-[3-Phenyl-1-(2,3,5,6-tetrachloro-4-hydroxyphenoxy)prop-2-enylidene]aniline
_journal_issue 10
_journal_name_full 'Acta Crystallographica Section E'
_journal_page_first o1773
_journal_page_last o1774
_journal_paper_doi 10.1107/S1600536804022354
_journal_volume 60
_journal_year 2004
_chemical_formula_moiety 'C21 H13 Cl4 N O2 '
_chemical_formula_sum 'C21 H13 Cl4 N O2'
_chemical_formula_weight 453.15
_space_group_IT_number 2
_symmetry_cell_setting triclinic
_symmetry_space_group_name_Hall '-P 1'
_symmetry_space_group_name_H-M 'P -1'
_cell_angle_alpha 95.577(3)
_cell_angle_beta 91.2210(8)
_cell_angle_gamma 90.524(2)
_cell_formula_units_Z 4
_cell_length_a 11.7423(4)
_cell_length_b 12.4902(6)
_cell_length_c 13.8929(4)
_cell_measurement_reflns_used 9200
_cell_measurement_temperature 295.0(10)
_cell_measurement_theta_max 27.5
_cell_measurement_theta_min 1.5
_cell_volume 2027.35(13)
_computing_cell_refinement PROCESS-AUTO
_computing_data_collection 'PROCESS-AUTO (Rigaku, 1998)'
_computing_data_reduction 'CrystalStructure (Rigaku/MSC, 2004)'
_computing_molecular_graphics 'ORTEP-3 for Windows (Farrugia, 1997)'
_computing_publication_material CrystalStructure
_computing_structure_refinement 'SHELXL97 (Sheldrick, 1997)'
_computing_structure_solution 'SIR-97 (Altomare et al., 1999)'
_diffrn_detector_area_resol_mean 10.00
_diffrn_measured_fraction_theta_full 0.976
_diffrn_measured_fraction_theta_max 0.976
_diffrn_measurement_device_type 'Rigaku RAXIS-RAPID'
_diffrn_measurement_method \w
_diffrn_radiation_type 'Mo K\a'
_diffrn_radiation_wavelength 0.7107
_diffrn_reflns_av_R_equivalents 0.0191
_diffrn_reflns_limit_h_max 13
_diffrn_reflns_limit_h_min -14
_diffrn_reflns_limit_k_max 14
_diffrn_reflns_limit_k_min -14
_diffrn_reflns_limit_l_max 16
_diffrn_reflns_limit_l_min -16
_diffrn_reflns_number 15459
_diffrn_reflns_theta_full 25.10
_diffrn_reflns_theta_max 25.10
_exptl_absorpt_coefficient_mu 0.601
_exptl_absorpt_correction_T_max 0.864
_exptl_absorpt_correction_T_min 0.678
_exptl_absorpt_correction_type multi-scan
_exptl_absorpt_process_details '(ABSCOR; Higashi, 1995)'
_exptl_crystal_colour colorless
_exptl_crystal_density_diffrn 1.485
_exptl_crystal_density_method 'not measured'
_exptl_crystal_description chunk
_exptl_crystal_F_000 920.00
_exptl_crystal_size_max 0.70
_exptl_crystal_size_mid 0.60
_exptl_crystal_size_min 0.25
_refine_diff_density_max 0.276
_refine_diff_density_min -0.382
_refine_ls_goodness_of_fit_ref 1.102
_refine_ls_hydrogen_treatment constr
_refine_ls_number_parameters 508
_refine_ls_number_reflns 7043
_refine_ls_R_factor_all 0.0497
_refine_ls_R_factor_gt 0.0396
_refine_ls_shift/su_max 0.0000
_refine_ls_structure_factor_coef Fsqd
_refine_ls_weighting_details 'w = 1/[\s^2^(Fo^2^)+(0.0591P)^2^+0.7447P] where  P= (Fo^2^+2Fc^2^)/3'
_refine_ls_weighting_scheme calc
_refine_ls_wR_factor_gt 0.1049
_refine_ls_wR_factor_ref 0.1168
_reflns_number_gt 6021
_reflns_number_total 7043
_reflns_threshold_expression F^2^>2.0\s(F^2^)
_cod_data_source_file lh6261.cif
_cod_data_source_block I
_cod_original_cell_volume 2027.30(10)
_cod_original_formula_sum 'C21 H13 Cl4 N O2 '
_cod_database_code 2204359
_cod_database_fobs_code 2204359

loop_
_symmetry_equiv_pos_site_id
_symmetry_equiv_pos_as_xyz
1 +X,+Y,+Z
2 -X,-Y,-Z

loop_
_atom_site_label
_atom_site_fract_x
_atom_site_fract_y
_atom_site_fract_z
_atom_site_U_iso_or_equiv
_atom_site_adp_type
_atom_site_calc_flag
_atom_site_refinement_flags
_atom_site_occupancy
_atom_site_type_symbol
Cl11 -0.08060(6) 0.07818(6) -0.16628(5) 0.0629(2) Uani d . 1.00 Cl
Cl12 0.17469(6) 0.16170(7) -0.14905(5) 0.0710(2) Uani d . 1.00 Cl
Cl13 0.13058(7) 0.25772(6) 0.23087(5) 0.0705(2) Uani d . 1.00 Cl
Cl14 -0.11955(6) 0.16197(6) 0.21689(5) 0.0669(2) Uani d . 1.00 Cl
Cl21 0.62045(5) 0.60798(5) 0.65538(5) 0.0584(2) Uani d . 1.00 Cl
Cl22 0.44574(9) 0.77500(6) 0.58711(8) 0.1011(3) Uani d . 1.00 Cl
Cl23 0.12786(6) 0.46560(9) 0.53182(7) 0.0908(3) Uani d . 1.00 Cl
Cl24 0.30306(7) 0.29835(7) 0.59410(7) 0.0854(3) Uani d . 1.00 Cl
O11 -0.19260(10) 0.08340(10) 0.02520(10) 0.0609(5) Uani d . 1.00 O
O12 0.24890(10) 0.24150(10) 0.04660(10) 0.0557(5) Uani d . 1.00 O
O21 0.52540(10) 0.38520(10) 0.64400(10) 0.0579(5) Uani d . 1.00 O
O22 0.2191(2) 0.6859(2) 0.53520(10) 0.0635(5) Uani d . 1.00 O
N11 0.3072(2) 0.0806(2) 0.09390(10) 0.0502(6) Uani d . 1.00 N
N21 0.2427(2) 0.6334(2) 0.37450(10) 0.0511(6) Uani d . 1.00 N
C101 -0.0852(2) 0.1227(2) 0.0267(2) 0.0491(6) Uani d . 1.00 C
C102 -0.0201(2) 0.1252(2) -0.0556(2) 0.0481(6) Uani d . 1.00 C
C103 0.0923(2) 0.1625(2) -0.0488(2) 0.0492(6) Uani d . 1.00 C
C104 0.1384(2) 0.2015(2) 0.0399(2) 0.0490(6) Uani d . 1.00 C
C105 0.0718(2) 0.2054(2) 0.1214(2) 0.0508(7) Uani d . 1.00 C
C106 -0.0386(2) 0.1654(2) 0.1153(2) 0.0502(6) Uani d . 1.00 C
C107 0.3303(2) 0.1783(2) 0.0855(2) 0.0480(6) Uani d . 1.00 C
C108 0.4360(2) 0.2372(2) 0.1091(2) 0.0467(6) Uani d . 1.00 C
C109 0.4499(2) 0.3424(2) 0.1047(2) 0.0479(6) Uani d . 1.00 C
C110 0.5541(2) 0.4045(2) 0.12760(10) 0.0466(6) Uani d . 1.00 C
C111 0.6569(2) 0.3586(2) 0.1557(2) 0.0561(7) Uani d . 1.00 C
C112 0.7523(2) 0.4215(2) 0.1784(2) 0.0654(8) Uani d . 1.00 C
C113 0.7500(3) 0.5304(2) 0.1721(2) 0.0674(9) Uani d . 1.00 C
C114 0.6499(3) 0.5770(2) 0.1446(2) 0.0694(9) Uani d . 1.00 C
C115 0.5535(2) 0.5151(2) 0.1229(2) 0.0598(7) Uani d . 1.00 C
C116 0.3857(2) 0.0168(2) 0.1429(2) 0.0471(6) Uani d . 1.00 C
C117 0.4095(2) 0.0390(2) 0.2403(2) 0.0599(8) Uani d . 1.00 C
C118 0.4785(3) -0.0302(3) 0.2877(2) 0.0719(9) Uani d . 1.00 C
C119 0.5231(2) -0.1195(3) 0.2379(2) 0.0718(9) Uani d . 1.00 C
C120 0.5004(3) -0.1397(3) 0.1405(2) 0.0704(9) Uani d . 1.00 C
C121 0.4315(2) -0.0731(2) 0.0926(2) 0.0583(7) Uani d . 1.00 C
C201 0.4543(2) 0.4614(2) 0.61770(10) 0.0447(6) Uani d . 1.00 C
C202 0.4842(2) 0.5682(2) 0.61750(10) 0.0443(6) Uani d . 1.00 C
C203 0.4072(2) 0.6431(2) 0.5873(2) 0.0521(7) Uani d . 1.00 C
C204 0.2979(2) 0.6104(2) 0.5588(2) 0.0515(7) Uani d . 1.00 C
C205 0.2654(2) 0.5048(2) 0.5628(2) 0.0552(7) Uani d . 1.00 C
C206 0.3433(2) 0.4300(2) 0.5916(2) 0.0525(7) Uani d . 1.00 C
C207 0.1848(2) 0.6845(2) 0.4394(2) 0.0492(6) Uani d . 1.00 C
C208 0.0843(2) 0.7500(2) 0.4274(2) 0.0495(6) Uani d . 1.00 C
C209 0.0285(2) 0.7997(2) 0.4998(2) 0.0494(6) Uani d . 1.00 C
C210 -0.0683(2) 0.8718(2) 0.4925(2) 0.0467(6) Uani d . 1.00 C
C211 -0.1153(2) 0.9184(2) 0.5766(2) 0.0623(8) Uani d . 1.00 C
C212 -0.2058(3) 0.9873(3) 0.5736(3) 0.0770(10) Uani d . 1.00 C
C213 -0.2511(3) 1.0104(3) 0.4862(3) 0.0770(10) Uani d . 1.00 C
C214 -0.2046(2) 0.9659(2) 0.4018(2) 0.0668(9) Uani d . 1.00 C
C215 -0.1134(2) 0.8980(2) 0.4042(2) 0.0544(7) Uani d . 1.00 C
C216 0.2037(2) 0.6246(2) 0.2766(2) 0.0498(6) Uani d . 1.00 C
C217 0.1136(3) 0.5572(3) 0.2462(2) 0.0760(10) Uani d . 1.00 C
C218 0.0830(3) 0.5436(4) 0.1491(3) 0.1020(10) Uani d . 1.00 C
C219 0.1415(3) 0.5967(4) 0.0833(2) 0.0940(10) Uani d . 1.00 C
C220 0.2304(3) 0.6638(4) 0.1132(3) 0.0900(10) Uani d . 1.00 C
C221 0.2628(2) 0.6777(3) 0.2101(2) 0.0713(9) Uani d . 1.00 C
H108 0.5018 0.1968 0.1297 0.056 Uiso c R 1.00 H
H109 0.3833 0.3816 0.0839 0.057 Uiso c R 1.00 H
H111 0.6604 0.2806 0.1588 0.067 Uiso c R 1.00 H
H112 0.8228 0.3880 0.1987 0.079 Uiso c R 1.00 H
H113 0.8181 0.5750 0.1883 0.080 Uiso c R 1.00 H
H114 0.6471 0.6547 0.1395 0.084 Uiso c R 1.00 H
H115 0.4828 0.5492 0.1037 0.072 Uiso c R 1.00 H
H117 0.3776 0.1032 0.2755 0.072 Uiso c R 1.00 H
H118 0.4946 -0.0155 0.3573 0.086 Uiso c R 1.00 H
H119 0.5716 -0.1678 0.2718 0.087 Uiso c R 1.00 H
H120 0.5338 -0.2030 0.1048 0.085 Uiso c R 1.00 H
H121 0.4138 -0.0887 0.0234 0.070 Uiso c R 1.00 H
H208 0.0554 0.7574 0.3617 0.059 Uiso c R 1.00 H
H209 0.0558 0.7873 0.5649 0.060 Uiso c R 1.00 H
H215 -0.0792 0.8678 0.3439 0.065 Uiso c R 1.00 H
H214 -0.2370 0.9830 0.3396 0.081 Uiso c R 1.00 H
H213 -0.3167 1.0582 0.4838 0.093 Uiso c R 1.00 H
H212 -0.2381 1.0197 0.6338 0.094 Uiso c R 1.00 H
H211 -0.0827 0.9020 0.6389 0.076 Uiso c R 1.00 H
H217 0.0717 0.5208 0.2941 0.091 Uiso c R 1.00 H
H218 0.0204 0.4942 0.1270 0.120 Uiso c R 1.00 H
H219 0.1183 0.5877 0.0148 0.111 Uiso c R 1.00 H
H220 0.2716 0.7015 0.0658 0.110 Uiso c R 1.00 H
H221 0.3271 0.7250 0.2320 0.087 Uiso c R 1.00 H
H101 -0.2026 0.0222 -0.0331 0.073 Uiso d R 1.00 H
H201 0.6069 0.4045 0.6294 0.071 Uiso d R 1.00 H

loop_
_atom_site_aniso_label
_atom_site_aniso_U_11
_atom_site_aniso_U_22
_atom_site_aniso_U_33
_atom_site_aniso_U_12
_atom_site_aniso_U_13
_atom_site_aniso_U_23
Cl11 0.0639(4) 0.0673(4) 0.0557(4) -0.0080(3) -0.0215(3) 0.0021(3)
Cl12 0.0659(4) 0.0872(6) 0.0599(4) -0.0159(4) -0.0028(3) 0.0092(3)
Cl13 0.0776(5) 0.0749(5) 0.0562(4) -0.0144(4) -0.0239(3) 0.0000(3)
Cl14 0.0645(4) 0.0768(5) 0.0594(4) 0.0029(3) -0.0022(3) 0.0072(3)
Cl24 0.0673(5) 0.0745(5) 0.1194(7) -0.0220(4) -0.0278(4) 0.0438(5)
Cl21 0.0446(3) 0.0641(4) 0.0638(4) -0.0001(3) -0.0187(3) -0.0034(3)
Cl22 0.1080(7) 0.0441(4) 0.1464(8) 0.0061(4) -0.0651(6) -0.0011(4)
Cl23 0.0355(4) 0.1250(8) 0.1180(7) -0.0088(4) -0.0208(4) 0.0484(6)
O11 0.0464(9) 0.0640(10) 0.0710(10) -0.0083(8) -0.0108(8) 0.0004(9)
O12 0.0507(9) 0.0500(10) 0.0680(10) -0.0095(7) -0.0205(8) 0.0191(8)
O22 0.0610(10) 0.0770(10) 0.0509(9) 0.0331(9) -0.0181(8) -0.0017(8)
O21 0.0421(9) 0.0590(10) 0.0760(10) 0.0100(7) -0.0094(8) 0.0239(9)
N11 0.0450(10) 0.0470(10) 0.0590(10) -0.0060(8) -0.0146(8) 0.0097(9)
N21 0.0420(10) 0.0560(10) 0.0550(10) 0.0126(9) -0.0079(9) 0.0057(9)
C101 0.0450(10) 0.0410(10) 0.0610(10) 0.0007(9) -0.0150(10) 0.0080(10)
C102 0.0530(10) 0.0410(10) 0.0500(10) 0.0020(10) -0.0180(10) 0.0047(9)
C103 0.0510(10) 0.0440(10) 0.0530(10) 0.0010(10) -0.0110(10) 0.0110(10)
C104 0.0470(10) 0.0410(10) 0.0600(10) -0.0050(10) -0.0180(10) 0.0130(10)
C105 0.0570(10) 0.0420(10) 0.0530(10) 0.0000(10) -0.0210(10) 0.0070(10)
C106 0.0560(10) 0.0440(10) 0.0510(10) 0.0040(10) -0.0110(10) 0.0090(10)
C107 0.0460(10) 0.0480(10) 0.0500(10) -0.0040(10) -0.0130(10) 0.0066(9)
C108 0.0420(10) 0.0510(10) 0.0460(10) -0.0050(10) -0.0050(9) 0.0047(9)
C109 0.0490(10) 0.0470(10) 0.0470(10) -0.0040(10) -0.0050(10) 0.0067(9)
C110 0.0520(10) 0.0460(10) 0.0420(10) -0.0050(10) -0.0021(9) 0.0063(9)
C111 0.0490(10) 0.0480(10) 0.071(2) -0.0030(10) 0.0000(10) 0.0090(10)
C112 0.0470(10) 0.066(2) 0.083(2) -0.0040(10) -0.0050(10) 0.0100(10)
C113 0.059(2) 0.057(2) 0.085(2) -0.0190(10) -0.0030(10) 0.0050(10)
C114 0.075(2) 0.0430(10) 0.090(2) -0.0140(10) -0.0120(10) 0.0130(10)
C115 0.062(2) 0.0480(10) 0.069(2) -0.0060(10) -0.0100(10) 0.0110(10)
C116 0.0380(10) 0.0460(10) 0.0570(10) -0.0072(9) -0.0090(10) 0.0100(10)
C117 0.0570(10) 0.058(2) 0.063(2) 0.0030(10) -0.0140(10) 0.0020(10)
C118 0.072(2) 0.079(2) 0.064(2) 0.002(2) -0.0240(10) 0.0110(10)
C119 0.055(2) 0.069(2) 0.094(2) 0.0100(10) -0.0140(10) 0.025(2)
C120 0.067(2) 0.066(2) 0.079(2) 0.0180(10) -0.0030(10) 0.0060(10)
C121 0.0540(10) 0.061(2) 0.0600(10) 0.0030(10) -0.0010(10) 0.0050(10)
C201 0.0390(10) 0.0540(10) 0.0420(10) 0.0080(10) -0.0070(9) 0.0102(9)
C202 0.0370(10) 0.0550(10) 0.0400(10) 0.0050(10) -0.0089(9) 0.0007(9)
C203 0.0540(10) 0.0500(10) 0.0500(10) 0.0120(10) -0.0150(10) -0.0030(10)
C204 0.0460(10) 0.062(2) 0.0460(10) 0.0170(10) -0.0110(10) 0.0040(10)
C205 0.0350(10) 0.080(2) 0.0520(10) 0.0050(10) -0.0088(9) 0.0160(10)
C206 0.0400(10) 0.062(2) 0.0580(10) -0.0020(10) -0.0060(10) 0.0220(10)
C207 0.0420(10) 0.0530(10) 0.0510(10) 0.0080(10) -0.0130(10) 0.0040(10)
C208 0.0430(10) 0.0550(10) 0.0510(10) 0.0110(10) -0.0120(10) 0.0060(10)
C209 0.0450(10) 0.0530(10) 0.0500(10) 0.0080(10) -0.0110(10) 0.0080(10)
C210 0.0390(10) 0.0470(10) 0.0560(10) 0.0053(9) -0.0035(9) 0.0100(10)
C215 0.0450(10) 0.057(2) 0.0610(10) 0.0070(10) -0.0090(10) 0.0090(10)
C214 0.056(2) 0.059(2) 0.088(2) 0.0090(10) -0.0170(10) 0.0210(10)
C213 0.052(2) 0.062(2) 0.118(3) 0.0190(10) 0.004(2) 0.015(2)
C212 0.065(2) 0.079(2) 0.090(2) 0.022(2) 0.023(2) 0.018(2)
C211 0.061(2) 0.064(2) 0.064(2) 0.0080(10) 0.0080(10) 0.0150(10)
C216 0.0390(10) 0.0570(10) 0.0530(10) 0.0110(10) -0.0060(10) 0.0050(10)
C217 0.064(2) 0.097(2) 0.065(2) -0.021(2) -0.0050(10) 0.005(2)
C218 0.087(2) 0.137(4) 0.075(2) -0.019(2) -0.021(2) -0.017(2)
C219 0.088(2) 0.136(3) 0.055(2) 0.012(2) -0.012(2) 0.002(2)
C220 0.082(2) 0.123(3) 0.070(2) 0.013(2) 0.005(2) 0.035(2)
C221 0.057(2) 0.090(2) 0.071(2) -0.0020(10) -0.0080(10) 0.026(2)

loop_
_atom_type_symbol
_atom_type_description
_atom_type_scat_dispersion_real
_atom_type_scat_dispersion_imag
_atom_type_scat_source
H H 0.000 0.000
;
International Tables for Crystallography
(1992, Vol. C, Table 6.1.1.4)
;
C C 0.003 0.002
;
International Tables for Crystallography
(1992, Vol. C, Tables 4.2.6.8 and 6.1.1.4)
;
O O 0.011 0.006
;
International Tables for Crystallography
(1992, Vol. C, Tables 4.2.6.8 and 6.1.1.4)
;
Cl Cl 0.148 0.159
;
International Tables for Crystallography
(1992, Vol. C, Tables 4.2.6.8 and 6.1.1.4)
;
N N 0.006 0.003
;
International Tables for Crystallography
(1992, Vol. C, Tables 4.2.6.8 and 6.1.1.4)
;

loop_
_geom_angle_atom_site_label_1
_geom_angle_atom_site_label_2
_geom_angle_atom_site_label_3
_geom_angle
_geom_angle_publ_flag
Cl11 C102 C101 118.5(2) ?
Cl11 C102 C103 120.7(2) ?
Cl12 C103 C102 121.2(2) ?
Cl12 C103 C104 119.0(2) ?
Cl13 C105 C104 118.7(2) ?
Cl13 C105 C106 120.7(2) ?
Cl14 C106 C101 118.4(2) ?
Cl14 C106 C105 121.2(2) ?
Cl24 C206 C201 119.5(2) ?
Cl24 C206 C205 120.1(2) ?
Cl21 C202 C201 118.4(2) ?
Cl21 C202 C203 120.3(2) ?
Cl22 C203 C202 120.8(2) ?
Cl22 C203 C204 119.6(2) ?
Cl23 C205 C206 120.1(2) ?
Cl23 C205 C204 119.5(2) ?
O11 C101 C102 123.5(2) ?
O11 C101 C106 117.9(2) ?
O12 C104 C103 120.0(2) ?
O12 C104 C105 120.3(2) ?
C107 O12 C104 116.9(2) ?
O12 C107 N11 119.2(2) ?
O12 C107 C108 112.0(2) ?
O22 C204 C205 120.5(2) ?
O22 C204 C203 119.6(2) ?
C207 O22 C204 117.7(2) ?
O22 C207 N21 119.6(2) ?
O22 C207 C208 112.1(2) ?
O21 C201 C206 117.4(2) ?
O21 C201 C202 124.1(2) ?
N11 C107 C108 128.8(2) ?
C116 N11 C107 120.0(2) ?
N11 C116 C117 121.0(2) ?
N11 C116 C121 118.9(2) ?
N21 C207 C208 128.3(2) ?
C216 N21 C207 120.1(2) ?
N21 C216 C217 120.6(2) ?
N21 C216 C221 119.2(2) ?
C101 C102 C103 120.8(2) ?
C106 C101 C102 118.6(2) ?
C101 C106 C105 120.4(2) ?
C102 C103 C104 119.8(2) ?
C103 C104 C105 119.6(2) ?
C104 C105 C106 120.6(2) ?
C107 C108 C109 124.6(2) ?
C108 C109 C110 126.4(2) ?
C109 C110 C111 123.4(2) ?
C109 C110 C115 119.3(2) y
C115 C110 C111 117.3(2) ?
C110 C111 C112 120.9(3) ?
C110 C115 C114 121.3(3) ?
C111 C112 C113 120.8(3) ?
C112 C113 C114 119.2(3) ?
C113 C114 C115 120.5(3) ?
C121 C116 C117 119.9(2) ?
C116 C117 C118 119.6(2) ?
C116 C121 C120 119.6(2) ?
C117 C118 C119 120.3(3) ?
C118 C119 C120 119.5(3) ?
C119 C120 C121 121.0(3) ?
C206 C201 C202 118.6(2) ?
C201 C202 C203 121.4(2) ?
C201 C206 C205 120.3(2) ?
C202 C203 C204 119.6(2) ?
C203 C204 C205 119.6(2) ?
C204 C205 C206 120.4(2) ?
C207 C208 C209 124.0(2) ?
C208 C209 C210 126.6(2) ?
C209 C210 C215 122.9(2) y
C209 C210 C211 118.7(2) ?
C211 C210 C215 118.4(2) ?
C210 C215 C214 120.3(2) ?
C210 C211 C212 121.0(3) ?
C215 C214 C213 120.5(3) ?
C214 C213 C212 119.7(3) ?
C213 C212 C211 120.1(3) ?
C221 C216 C217 120.0(2) ?
C216 C217 C218 119.4(3) ?
C216 C221 C220 119.8(3) ?
C217 C218 C219 120.5(4) ?
C218 C219 C220 120.2(3) ?
C219 C220 C221 120.1(3) ?
H101 O11 C101 109.0808 ?
H201 O21 C201 110.1034 ?
C107 C108 H108 117.8570 ?
H108 C108 C109 117.5565 ?
C108 C109 H109 116.5577 ?
H109 C109 C110 117.0767 ?
C110 C111 H111 119.2517 ?
C110 C115 H115 118.9471 ?
H111 C111 C112 119.8822 ?
C111 C112 H112 119.5316 ?
H112 C112 C113 119.6831 ?
C112 C113 H113 120.5506 ?
C113 C114 H114 120.1246 ?
H113 C113 C114 120.1931 ?
C114 C115 H115 119.7631 ?
H114 C114 C115 119.3516 ?
C116 C117 H117 119.6639 ?
C116 C121 H121 119.4793 ?
H117 C117 C118 120.7367 ?
C117 C118 H118 119.9319 ?
H118 C118 C119 119.7499 ?
C118 C119 H119 119.7944 ?
C119 C120 H120 119.2356 ?
H119 C119 C120 120.6580 ?
C120 C121 H121 120.8809 ?
H120 C120 C121 119.8021 ?
C207 C208 H208 118.5106 ?
H208 C208 C209 117.4418 ?
C208 C209 H209 116.0708 ?
H209 C209 C210 117.2763 ?
C210 C215 H215 119.4857 ?
C210 C211 H211 118.9271 ?
H215 C215 C214 120.2552 ?
C215 C214 H214 120.0241 ?
H214 C214 C213 119.4583 ?
C214 C213 H213 119.9500 ?
C213 C212 H212 119.8881 ?
H213 C213 C212 120.3188 ?
C212 C211 H211 120.1153 ?
H212 C212 C211 119.9993 ?
C216 C217 H217 119.2439 ?
C216 C221 H221 119.7059 ?
H217 C217 C218 121.3175 ?
C217 C218 H218 119.6696 ?
H218 C218 C219 119.8378 ?
C218 C219 H219 119.9407 ?
C219 C220 H220 119.6873 ?
H219 C219 C220 119.8411 ?
C220 C221 H221 120.5388 ?
H220 C220 C221 120.2018 ?

loop_
_geom_bond_atom_site_label_1
_geom_bond_atom_site_label_2
_geom_bond_distance
_geom_bond_publ_flag
Cl11 C102 1.727(2) ?
Cl12 C103 1.712(2) ?
Cl13 C105 1.724(2) ?
Cl14 C106 1.723(3) y
Cl24 C206 1.710(3) y
Cl21 C202 1.727(2) ?
Cl22 C203 1.705(3) ?
Cl23 C205 1.717(2) ?
O11 C101 1.348(3) ?
O12 C104 1.384(3) ?
O12 C107 1.379(3) ?
O22 C204 1.385(3) ?
O22 C207 1.380(3) ?
O21 C201 1.344(3) ?
N11 C107 1.265(3) ?
N11 C116 1.428(3) ?
N21 C207 1.266(3) ?
N21 C216 1.420(3) ?
C101 C102 1.392(3) y
C101 C106 1.392(3) ?
C102 C103 1.394(3) ?
C103 Cl12 1.712(2) ?
C103 C102 1.394(3) ?
C103 C104 1.378(3) ?
C104 C103 1.378(3) ?
C104 C105 1.387(3) y
C105 C106 1.383(3) y
C107 C108 1.452(3) ?
C108 C109 1.330(3) y
C109 C110 1.455(3) y
C110 C111 1.405(3) y
C110 C115 1.390(4) ?
C111 C112 1.375(4) ?
C112 C113 1.372(4) ?
C113 C114 1.379(4) ?
C114 C115 1.376(4) ?
C116 C117 1.377(3) ?
C116 C121 1.381(4) ?
C117 C118 1.392(4) y
C118 C119 1.368(4) ?
C119 C120 1.373(5) y
C120 C121 1.374(4) y
C201 C202 1.376(3) ?
C201 C206 1.388(3) y
C202 C203 1.394(3) ?
C203 C204 1.382(3) ?
C204 C205 1.376(4) y
C205 C206 1.395(4) y
C207 C208 1.458(3) ?
C208 C209 1.319(3) y
C209 C210 1.465(3) y
C210 C215 1.394(4) ?
C210 C211 1.382(4) y
C215 C214 1.375(4) ?
C214 C213 1.374(5) ?
C213 C212 1.372(5) ?
C212 C211 1.376(4) ?
C216 C217 1.378(4) ?
C216 C221 1.383(4) ?
C217 C218 1.383(5) y
C218 C217 1.383(5) ?
C218 C219 1.372(6) ?
C219 C218 1.372(6) ?
C219 C220 1.365(6) y
C220 C221 1.385(4) y
O11 H101 1.0618 ?
O21 H201 1.0144 ?
C108 H108 0.9800 ?
C109 H109 0.9800 ?
C111 H111 0.9800 ?
C112 H112 0.9800 ?
C113 H113 0.9800 ?
C114 H114 0.9800 ?
C115 H115 0.9800 ?
C117 H117 0.9800 ?
C118 H118 0.9800 ?
C119 H119 0.9800 ?
C120 H120 0.9800 ?
C121 H121 0.9800 ?
C208 H208 0.9800 ?
C209 H209 0.9800 ?
C215 H215 0.9800 ?
C214 H214 0.9800 ?
C213 H213 0.9800 ?
C212 H212 0.9800 ?
C211 H211 0.9800 ?
C217 H217 0.9800 ?
C218 H218 0.9800 ?
C219 H219 0.9800 ?
C220 H220 0.9800 ?
C221 H221 0.9800 ?
H218 C218 0.9800 ?

loop_
_geom_hbond_atom_site_label_D
_geom_hbond_atom_site_label_H
_geom_hbond_atom_site_label_A
_geom_hbond_site_symmetry_A
_geom_hbond_distance_DH
_geom_hbond_distance_HA
_geom_hbond_distance_DA
_geom_hbond_angle_DHA
_geom_hbond_publ_flag
O11 H101 N11 2_555 1.062 1.895 2.818(3) 143.3(3) yes
O21 H201 N21 2_666 1.014 1.834 2.751(3) 148.6(2) yes

loop_
_geom_torsion_atom_site_label_1
_geom_torsion_atom_site_label_2
_geom_torsion_atom_site_label_3
_geom_torsion_atom_site_label_4
_geom_torsion
H101 O11 C101 C102 29.5
C107 O12 C104 C103 -106.0(2)
C104 O12 C107 N11 14.6(3)
C207 O22 C204 C203 110.6(2)
C204 O22 C207 N21 -15.9(3)
H201 O21 C201 C202 -29.8
C116 N11 C107 O12 -173.6(2)
C107 N11 C116 C117 65.6(3)
C216 N21 C207 O22 175.2(2)
C207 N21 C216 C217 -73.9(3)
O11 C101 C102 Cl11 1.5(3)
O11 C101 C106 Cl14 1.6(3)
O11 C101 C106 C105 179.1(2)
Cl11 C102 C103 Cl12 -0.8(3)
C101 C102 C103 Cl12 177.8(2)
Cl12 C103 C104 O12 1.5(3)
C102 C103 C104 O12 -178.2(2)
O12 C104 C105 Cl13 -1.6(3)
C103 C104 C105 Cl13 -178.4(2)
Cl13 C105 C106 Cl14 -2.2(3)
Cl13 C105 C106 C101 -179.7(2)
C104 C105 C106 Cl14 176.0(2)
C104 C105 C106 C101 -1.5(4)
O12 C107 C108 C109 7.3(3)
C107 C108 C109 C110 -179.9(2)
C108 C109 C110 C111 1.7(4)
C109 C110 C111 C112 -178.7(2)
C109 C110 C115 C114 179.6(3)
C110 C111 C112 C113 -1.4(4)
C111 C112 C113 C114 1.3(5)
C112 C113 C114 C115 -0.4(5)
C113 C114 C115 C110 -0.3(5)
N11 C116 C117 C118 174.3(2)
N11 C116 C121 C120 -175.2(2)
C116 C117 C118 C119 0.4(4)
C117 C118 C119 C120 0.7(5)
C118 C119 C120 C121 -1.5(5)
C119 C120 C121 C116 1.1(4)
O21 C201 C202 Cl21 -1.1(3)
O21 C201 C206 Cl24 0.0(3)
O21 C201 C206 C205 -179.5(2)
Cl21 C202 C203 Cl22 0.0(2)
C201 C202 C203 Cl22 -179.7(2)
Cl22 C203 C204 O22 -3.3(3)
C202 C203 C204 O22 175.6(2)
O22 C204 C205 Cl23 3.5(3)
C203 C204 C205 Cl23 177.5(2)
Cl23 C205 C206 Cl24 1.2(3)
Cl23 C205 C206 C201 -179.4(2)
C204 C205 C206 Cl24 -178.7(2)
C204 C205 C206 C201 0.8(4)
O22 C207 C208 C209 -3.8(4)
C207 C208 C209 C210 175.8(2)
C208 C209 C210 C215 -0.7(4)
C209 C210 C215 C214 179.8(2)
C209 C210 C211 C212 179.6(3)
C210 C215 C214 C213 1.2(4)
C215 C214 C213 C212 0.3(5)
C214 C213 C212 C211 -1.1(5)
C213 C212 C211 C210 0.2(5)
N21 C216 C217 C218 -175.0(3)
N21 C216 C221 C220 175.6(3)
C216 C217 C218 C219 -0.1(5)
C217 C218 C219 C220 -0.2(6)
C218 C219 C220 C221 0.8(6)
C219 C220 C221 C216 -1.0(6)

loop_
_cod_related_entry_id
_cod_related_entry_database
_cod_related_entry_code
1 ChemSpider 24733231
